data_1567072
loop_
_publ_author_name
'Zhang, Dequan'
'Wen, Jialin'
'Zhang, Xumu'

_publ_section_title
;
 Construction of a quaternary stereogenic center by asymmetric
 hydroformylation: a straightforward method to prepare chiral
 \a-quaternary amino acids
;
_journal_issue 24
_journal_name_full 'Chemical Science'
_journal_page_first 7215
_journal_page_last 7223
_journal_paper_doi 10.1039/D2SC02139K
_journal_volume 13
_journal_year 2022
_chemical_absolute_configuration unk
_chemical_formula_moiety 'C18 H17 N5 O5'
_chemical_formula_sum 'C18 H17 N5 O5'
_chemical_formula_weight 383.36
_space_group_crystal_system monoclinic
_space_group_IT_number 4
_space_group_name_Hall 'P 2yb'
_space_group_name_H-M_alt 'P 1 21 1'
_atom_sites_solution_hydrogens geom
_atom_sites_solution_primary dual
_audit_creation_date 2021-11-11
_audit_creation_method
;
Olex2 1.2
(compiled 2018.05.29 svn.r3508 for OlexSys, GUI svn.r5506)
;
_audit_update_record
;
2021-11-12 deposited with the CCDC.	2022-05-26 downloaded from the CCDC.
;
_cell_angle_alpha 90
_cell_angle_beta 90.288(4)
_cell_angle_gamma 90
_cell_formula_units_Z 4
_cell_length_a 7.1241(5)
_cell_length_b 34.022(2)
_cell_length_c 7.3539(5)
_cell_measurement_reflns_used 9844
_cell_measurement_temperature 100(2)
_cell_measurement_theta_max 71.87
_cell_measurement_theta_min 2.60
_cell_volume 1782.4(2)
_computing_cell_refinement 'SAINT V8.40A (?, 2016)'
_computing_data_reduction 'SAINT V8.40A (?, 2016)'
_computing_molecular_graphics 'Olex2 (Dolomanov et al., 2009)'
_computing_publication_material 'Olex2 (Dolomanov et al., 2009)'
_computing_structure_refinement 'ShelXL (Sheldrick, 2015)'
_computing_structure_solution 'ShelXT (Sheldrick, 2015)'
_diffrn_ambient_temperature 100.0
_diffrn_detector 'Bruker APEX2 area detector'
_diffrn_detector_area_resol_mean 7.9
_diffrn_detector_type 'CCD area detector'
_diffrn_measured_fraction_theta_full 0.997
_diffrn_measured_fraction_theta_max 0.995
_diffrn_measurement_device 'three-circle diffractometer'
_diffrn_measurement_device_type 'Bruker SMART APEX2 area detector'
_diffrn_measurement_method '\w and \f scans'
_diffrn_radiation_monochromator 'mirror optics'
_diffrn_radiation_probe x-ray
_diffrn_radiation_type CuK\a
_diffrn_radiation_wavelength 1.54178
_diffrn_reflns_av_R_equivalents 0.0455
_diffrn_reflns_av_unetI/netI 0.0343
_diffrn_reflns_Laue_measured_fraction_full 0.997
_diffrn_reflns_Laue_measured_fraction_max 0.995
_diffrn_reflns_limit_h_max 8
_diffrn_reflns_limit_h_min -8
_diffrn_reflns_limit_k_max 41
_diffrn_reflns_limit_k_min -41
_diffrn_reflns_limit_l_max 9
_diffrn_reflns_limit_l_min -8
_diffrn_reflns_number 34224
_diffrn_reflns_point_group_measured_fraction_full 0.985
_diffrn_reflns_point_group_measured_fraction_max 0.979
_diffrn_reflns_theta_full 67.679
_diffrn_reflns_theta_max 72.095
_diffrn_reflns_theta_min 2.597
_diffrn_source 'microfocus sealed X-ray tube'
_diffrn_source_type 'Incoatec I\ms'
_diffrn_standards_number 0
_exptl_absorpt_coefficient_mu 0.901
_exptl_absorpt_correction_T_max 0.7535
_exptl_absorpt_correction_T_min 0.6412
_exptl_absorpt_correction_type none
_exptl_absorpt_process_details
'SADABS-2016/2 (Bruker,2016/2) was used for absorption correction. wR2(int) was 0.1299 before and 0.0674 after correction. The Ratio of minimum to maximum transmission is 0.8510. The \l/2 correction factor is Not present.'
_exptl_crystal_colour 'yellowish yellow'
_exptl_crystal_colour_modifier yellowish
_exptl_crystal_colour_primary yellow
_exptl_crystal_density_diffrn 1.429
_exptl_crystal_description block
_exptl_crystal_F_000 800
_exptl_crystal_size_max 0.12
_exptl_crystal_size_mid 0.11
_exptl_crystal_size_min 0.1
_refine_diff_density_max 0.164
_refine_diff_density_min -0.236
_refine_diff_density_rms 0.041
_refine_ls_abs_structure_details
;
 Flack x determined using 2803 quotients [(I+)-(I-)]/[(I+)+(I-)]
 (Parsons, Flack and Wagner, Acta Cryst. B69 (2013) 249-259).
;
_refine_ls_abs_structure_Flack -0.12(7)
_refine_ls_extinction_method none
_refine_ls_goodness_of_fit_ref 1.070
_refine_ls_hydrogen_treatment constr
_refine_ls_matrix_type full
_refine_ls_number_parameters 507
_refine_ls_number_reflns 6866
_refine_ls_number_restraints 1
_refine_ls_restrained_S_all 1.070
_refine_ls_R_factor_all 0.0391
_refine_ls_R_factor_gt 0.0348
_refine_ls_shift/su_max 0.001
_refine_ls_shift/su_mean 0.000
_refine_ls_structure_factor_coef Fsqd
_refine_ls_weighting_details 'w=1/[\s^2^(Fo^2^)+(0.0368P)^2^+0.4033P] where P=(Fo^2^+2Fc^2^)/3'
_refine_ls_weighting_scheme calc
_refine_ls_wR_factor_gt 0.0815
_refine_ls_wR_factor_ref 0.0843
_reflns_Friedel_coverage 0.932
_reflns_Friedel_fraction_full 0.973
_reflns_Friedel_fraction_max 0.962
_reflns_number_gt 6332
_reflns_number_total 6866
_reflns_threshold_expression 'I > 2\s(I)'
_cod_data_source_file d2sc02139k2.cif
_cod_data_source_block 1
_cod_depositor_comments 'Adding full bibliography for 1567072.cif.'
_cod_database_code 1567072
_shelx_shelxl_version_number 2018/3
_shelx_space_group_comment
;
The symmetry employed for this shelxl refinement is uniquely defined
by the following loop, which should always be used as a source of
symmetry information in preference to the above space-group names.
They are only intended as comments.
;
_shelx_estimated_absorpt_t_max 0.915
_shelx_estimated_absorpt_t_min 0.900
_olex2_refinement_description
;
1. Fixed Uiso
 At 1.2 times of:
  All C(H) groups, All C(H,H) groups, All N(H) groups
 At 1.5 times of:
  All C(H,H,H) groups
2.a Secondary CH2 refined with riding coordinates:
 C3(H3a,H3b), C4(H4a,H4b)
2.b Aromatic/amide H refined with riding coordinates:
 N3(H3), C5(H5), C8(H8), C9(H9), C10(H10), C11(H11), C12(H12), C15(H15),
 C17(H17), C18(H18)
2.c Idealised Me refined as rotating group:
 C6(H6a,H6b,H6c)
;
_olex2_submission_special_instructions 'No special instructions were received'

loop_
_space_group_symop_operation_xyz
'x, y, z'
'-x, y+1/2, -z'

loop_
_atom_site_label
_atom_site_type_symbol
_atom_site_fract_x
_atom_site_fract_y
_atom_site_fract_z
_atom_site_U_iso_or_equiv
_atom_site_adp_type
_atom_site_occupancy
_atom_site_site_symmetry_order
_atom_site_calc_flag
_atom_site_refinement_flags_posn
_atom_site_refinement_flags_adp
_atom_site_refinement_flags_occupancy
_atom_site_disorder_assembly
_atom_site_disorder_group
O1 O 0.2073(3) 0.33481(6) 0.1935(3) 0.0349(5) Uani 1 1 d . . . . .
O2 O 0.4196(2) 0.52934(6) 0.3199(3) 0.0271(4) Uani 1 1 d . . . . .
O3 O 0.2794(3) 0.58562(6) 0.3093(3) 0.0342(5) Uani 1 1 d . . . . .
O4 O -0.3234(3) 0.60668(6) 0.5510(3) 0.0366(5) Uani 1 1 d . . . . .
O5 O -0.4730(3) 0.55979(6) 0.6877(3) 0.0297(5) Uani 1 1 d . . . . .
N1 N 0.5197(3) 0.32739(7) 0.2745(3) 0.0261(5) Uani 1 1 d . . . . .
N2 N 0.2131(3) 0.42777(7) 0.4837(3) 0.0241(5) Uani 1 1 d . . . . .
N3 N 0.2454(3) 0.46705(7) 0.4443(3) 0.0237(5) Uani 1 1 d . . . . .
H3 H 0.352798 0.474699 0.397398 0.028 Uiso 1 1 calc R . . . .
N4 N 0.2821(3) 0.55107(7) 0.3522(3) 0.0244(5) Uani 1 1 d . . . . .
N5 N -0.3370(3) 0.57268(7) 0.6023(3) 0.0257(5) Uani 1 1 d . . . . .
C1 C 0.3386(4) 0.33962(8) 0.2984(4) 0.0258(6) Uani 1 1 d . . . . .
C2 C 0.3274(4) 0.36115(8) 0.4823(4) 0.0268(6) Uani 1 1 d . . . . .
C3 C 0.5060(4) 0.34676(10) 0.5800(4) 0.0340(7) Uani 1 1 d . . . . .
H3A H 0.556501 0.367351 0.661802 0.041 Uiso 1 1 calc R . . . .
H3B H 0.479965 0.322843 0.652277 0.041 Uiso 1 1 calc R . . . .
C4 C 0.6429(4) 0.33791(9) 0.4279(4) 0.0283(6) Uani 1 1 d . . . . .
H4A H 0.720120 0.361243 0.398795 0.034 Uiso 1 1 calc R . . . .
H4B H 0.726764 0.315797 0.460763 0.034 Uiso 1 1 calc R . . . .
C5 C 0.3450(4) 0.40413(9) 0.4427(4) 0.0253(6) Uani 1 1 d . . . . .
H5 H 0.455446 0.413874 0.386528 0.030 Uiso 1 1 calc R . . . .
C6 C 0.1458(4) 0.35099(10) 0.5804(5) 0.0391(8) Uani 1 1 d . . . . .
H6A H 0.146800 0.363014 0.701478 0.059 Uiso 1 1 calc GR . . . .
H6B H 0.135296 0.322387 0.592309 0.059 Uiso 1 1 calc GR . . . .
H6C H 0.038682 0.361034 0.510418 0.059 Uiso 1 1 calc GR . . . .
C7 C 0.5933(4) 0.30897(8) 0.1172(4) 0.0265(6) Uani 1 1 d . . . . .
C8 C 0.4882(4) 0.28176(9) 0.0180(4) 0.0311(6) Uani 1 1 d . . . . .
H8 H 0.361384 0.276544 0.049237 0.037 Uiso 1 1 calc R . . . .
C9 C 0.5713(5) 0.26233(9) -0.1273(4) 0.0349(7) Uani 1 1 d . . . . .
H9 H 0.500782 0.243497 -0.194203 0.042 Uiso 1 1 calc R . . . .
C10 C 0.7553(5) 0.27001(9) -0.1759(5) 0.0354(7) Uani 1 1 d . . . . .
H10 H 0.810136 0.256795 -0.276301 0.043 Uiso 1 1 calc R . . . .
C11 C 0.8583(4) 0.29710(9) -0.0770(4) 0.0340(7) Uani 1 1 d . . . . .
H11 H 0.984940 0.302309 -0.108995 0.041 Uiso 1 1 calc R . . . .
C12 C 0.7785(4) 0.31663(9) 0.0679(4) 0.0287(6) Uani 1 1 d . . . . .
H12 H 0.850092 0.335370 0.134290 0.034 Uiso 1 1 calc R . . . .
C13 C 0.1076(3) 0.49337(8) 0.4800(4) 0.0220(6) Uani 1 1 d . . . . .
C14 C 0.1207(3) 0.53411(8) 0.4413(4) 0.0220(5) Uani 1 1 d . . . . .
C15 C -0.0243(4) 0.56020(8) 0.4829(4) 0.0230(6) Uani 1 1 d . . . . .
H15 H -0.012315 0.587479 0.457901 0.028 Uiso 1 1 calc R . . . .
C16 C -0.1845(4) 0.54552(8) 0.5608(4) 0.0229(6) Uani 1 1 d . . . . .
C17 C -0.2060(4) 0.50564(8) 0.5980(4) 0.0244(6) Uani 1 1 d . . . . .
H17 H -0.318761 0.496236 0.650958 0.029 Uiso 1 1 calc R . . . .
C18 C -0.0633(4) 0.48000(9) 0.5579(4) 0.0238(6) Uani 1 1 d . . . . .
H18 H -0.078997 0.452793 0.582633 0.029 Uiso 1 1 calc R . . . .
O1A O -0.4148(3) 0.67117(6) 0.3042(3) 0.0292(5) Uani 1 1 d . . . . .
O2A O -0.3602(2) 0.47202(6) 0.1922(3) 0.0275(4) Uani 1 1 d . . . . .
O3A O -0.2181(3) 0.41580(6) 0.1899(4) 0.0387(5) Uani 1 1 d . . . . .
O4A O 0.3947(3) 0.39909(6) -0.0383(3) 0.0372(5) Uani 1 1 d . . . . .
O5A O 0.5295(3) 0.44606(6) -0.1878(3) 0.0311(5) Uani 1 1 d . . . . .
N1A N -0.1000(3) 0.67255(7) 0.2287(3) 0.0259(5) Uani 1 1 d . . . . .
N2A N -0.1732(3) 0.57447(7) 0.0226(3) 0.0235(5) Uani 1 1 d . . . . .
N3A N -0.1954(3) 0.53533(7) 0.0674(3) 0.0231(5) Uani 1 1 d . . . . .
H3AA H -0.299252 0.527106 0.119353 0.028 Uiso 1 1 calc R . . . .
N4A N -0.2230(3) 0.45091(7) 0.1544(3) 0.0250(5) Uani 1 1 d . . . . .
N5A N 0.3996(3) 0.43293(7) -0.0954(3) 0.0263(5) Uani 1 1 d . . . . .
C1A C -0.2849(4) 0.66325(8) 0.2038(4) 0.0241(6) Uani 1 1 d . . . . .
C2A C -0.3019(4) 0.64044(8) 0.0233(4) 0.0253(6) Uani 1 1 d . . . . .
C3A C -0.1221(4) 0.65275(9) -0.0764(4) 0.0275(6) Uani 1 1 d . . . . .
H3AB H -0.078596 0.631643 -0.158755 0.033 Uiso 1 1 calc R . . . .
H3AC H -0.142893 0.677010 -0.148107 0.033 Uiso 1 1 calc R . . . .
C4A C 0.0194(4) 0.65981(9) 0.0774(4) 0.0271(6) Uani 1 1 d . . . . .
H4AA H 0.088081 0.635400 0.108338 0.033 Uiso 1 1 calc R . . . .
H4AB H 0.110795 0.680485 0.044257 0.033 Uiso 1 1 calc R . . . .
C5A C -0.3060(4) 0.59733(8) 0.0693(4) 0.0244(6) Uani 1 1 d . . . . .
H5A H -0.409730 0.586981 0.134441 0.029 Uiso 1 1 calc R . . . .
C6A C -0.4849(4) 0.65171(9) -0.0726(4) 0.0310(7) Uani 1 1 d . . . . .
H6AA H -0.591650 0.643576 0.002044 0.046 Uiso 1 1 calc GR . . . .
H6AB H -0.491702 0.638539 -0.190962 0.046 Uiso 1 1 calc GR . . . .
H6AC H -0.488756 0.680249 -0.090385 0.046 Uiso 1 1 calc GR . . . .
C7A C -0.0219(4) 0.69092(8) 0.3854(4) 0.0254(6) Uani 1 1 d . . . . .
C8A C -0.1215(4) 0.71874(8) 0.4844(4) 0.0286(6) Uani 1 1 d . . . . .
H8A H -0.247627 0.724783 0.452711 0.034 Uiso 1 1 calc R . . . .
C9A C -0.0353(4) 0.73763(9) 0.6299(4) 0.0318(6) Uani 1 1 d . . . . .
H9A H -0.102969 0.756675 0.697641 0.038 Uiso 1 1 calc R . . . .
C10A C 0.1495(4) 0.72889(9) 0.6773(4) 0.0330(7) Uani 1 1 d . . . . .
H10A H 0.207732 0.741730 0.777486 0.040 Uiso 1 1 calc R . . . .
C11A C 0.2474(4) 0.70143(9) 0.5776(4) 0.0314(7) Uani 1 1 d . . . . .
H11A H 0.373910 0.695561 0.608816 0.038 Uiso 1 1 calc R . . . .
C12A C 0.1632(4) 0.68234(9) 0.4325(4) 0.0292(6) Uani 1 1 d . . . . .
H12A H 0.231614 0.663386 0.364914 0.035 Uiso 1 1 calc R . . . .
C13A C -0.0547(3) 0.50976(8) 0.0299(4) 0.0221(6) Uani 1 1 d . . . . .
C14A C -0.0622(3) 0.46897(8) 0.0674(4) 0.0219(6) Uani 1 1 d . . . . .
C15A C 0.0859(4) 0.44374(9) 0.0262(4) 0.0238(6) Uani 1 1 d . . . . .
H15A H 0.077697 0.416449 0.052292 0.029 Uiso 1 1 calc R . . . .
C16A C 0.2433(3) 0.45909(8) -0.0525(4) 0.0233(6) Uani 1 1 d . . . . .
C17A C 0.2590(4) 0.49919(8) -0.0905(4) 0.0248(6) Uani 1 1 d . . . . .
H17A H 0.369927 0.509224 -0.144691 0.030 Uiso 1 1 calc R . . . .
C18A C 0.1142(3) 0.52388(8) -0.0496(4) 0.0243(6) Uani 1 1 d . . . . .
H18A H 0.126353 0.551144 -0.074697 0.029 Uiso 1 1 calc R . . . .

loop_
_atom_site_aniso_label
_atom_site_aniso_U_11
_atom_site_aniso_U_22
_atom_site_aniso_U_33
_atom_site_aniso_U_23
_atom_site_aniso_U_13
_atom_site_aniso_U_12
O1 0.0243(10) 0.0360(12) 0.0443(14) -0.0023(10) -0.0033(9) -0.0026(8)
O2 0.0226(9) 0.0268(11) 0.0321(12) -0.0012(9) 0.0041(7) 0.0020(7)
O3 0.0326(10) 0.0224(11) 0.0479(14) 0.0064(10) 0.0091(9) 0.0015(8)
O4 0.0360(11) 0.0293(12) 0.0446(14) 0.0069(10) 0.0066(9) 0.0085(9)
O5 0.0212(9) 0.0362(12) 0.0319(12) -0.0016(9) 0.0043(8) 0.0006(8)
N1 0.0247(11) 0.0246(12) 0.0289(14) 0.0001(10) 0.0014(9) 0.0007(9)
N2 0.0233(11) 0.0227(12) 0.0263(13) 0.0003(10) -0.0003(9) 0.0001(9)
N3 0.0211(10) 0.0217(12) 0.0282(13) 0.0009(10) -0.0005(9) 0.0004(8)
N4 0.0209(11) 0.0273(13) 0.0251(13) -0.0020(10) 0.0018(9) 0.0009(9)
N5 0.0222(11) 0.0309(14) 0.0241(13) -0.0002(10) -0.0007(9) 0.0035(9)
C1 0.0265(13) 0.0196(13) 0.0312(16) 0.0028(12) 0.0044(11) -0.0004(10)
C2 0.0284(13) 0.0232(15) 0.0290(16) 0.0007(12) 0.0053(11) 0.0035(11)
C3 0.0392(16) 0.0318(17) 0.0311(18) 0.0016(13) -0.0006(12) 0.0095(13)
C4 0.0293(13) 0.0274(15) 0.0283(16) -0.0016(12) -0.0036(11) 0.0046(11)
C5 0.0233(12) 0.0261(14) 0.0266(15) -0.0001(12) 0.0004(10) 0.0004(11)
C6 0.0399(16) 0.0284(17) 0.049(2) 0.0029(15) 0.0182(14) -0.0018(13)
C7 0.0296(13) 0.0220(14) 0.0280(15) 0.0033(12) 0.0003(11) 0.0032(11)
C8 0.0332(14) 0.0275(15) 0.0325(17) 0.0015(13) -0.0028(12) -0.0007(12)
C9 0.0490(18) 0.0241(16) 0.0316(18) 0.0003(13) -0.0072(13) 0.0022(13)
C10 0.0492(18) 0.0297(16) 0.0274(18) 0.0042(13) 0.0027(13) 0.0141(13)
C11 0.0360(15) 0.0314(16) 0.0348(18) 0.0060(14) 0.0060(12) 0.0058(12)
C12 0.0305(14) 0.0246(15) 0.0310(17) 0.0010(12) 0.0040(11) -0.0014(11)
C13 0.0197(12) 0.0269(15) 0.0195(14) -0.0038(12) -0.0029(9) 0.0005(10)
C14 0.0201(12) 0.0249(14) 0.0208(14) -0.0015(11) -0.0022(9) -0.0010(10)
C15 0.0227(13) 0.0253(15) 0.0210(15) -0.0001(11) -0.0010(10) 0.0005(10)
C16 0.0212(12) 0.0276(15) 0.0198(14) -0.0037(12) -0.0021(10) 0.0047(10)
C17 0.0208(12) 0.0309(16) 0.0215(15) -0.0011(12) -0.0001(10) -0.0013(10)
C18 0.0240(12) 0.0239(14) 0.0233(15) -0.0002(12) -0.0020(10) -0.0026(10)
O1A 0.0237(9) 0.0288(11) 0.0351(12) -0.0013(9) 0.0027(8) 0.0026(8)
O2A 0.0227(9) 0.0280(11) 0.0318(11) -0.0019(9) 0.0041(7) 0.0022(8)
O3A 0.0332(11) 0.0236(11) 0.0594(16) 0.0072(11) 0.0127(10) 0.0019(9)
O4A 0.0355(11) 0.0273(12) 0.0487(15) 0.0071(10) 0.0110(9) 0.0065(9)
O5A 0.0243(10) 0.0356(12) 0.0336(12) 0.0014(9) 0.0054(8) -0.0010(8)
N1A 0.0196(10) 0.0274(13) 0.0307(13) -0.0028(10) -0.0006(9) 0.0005(9)
N2A 0.0232(10) 0.0235(12) 0.0239(13) -0.0003(10) -0.0027(8) -0.0002(9)
N3A 0.0199(10) 0.0231(12) 0.0262(13) 0.0001(10) 0.0007(8) 0.0001(9)
N4A 0.0240(11) 0.0241(13) 0.0269(13) -0.0009(10) 0.0015(9) -0.0010(9)
N5A 0.0240(11) 0.0291(13) 0.0258(13) -0.0021(11) 0.0001(9) 0.0014(9)
C1A 0.0233(13) 0.0198(14) 0.0293(16) 0.0030(12) -0.0022(11) 0.0005(10)
C2A 0.0234(12) 0.0246(15) 0.0281(15) 0.0022(12) 0.0000(10) 0.0003(10)
C3A 0.0273(13) 0.0275(15) 0.0276(16) 0.0040(13) 0.0022(11) -0.0008(11)
C4A 0.0234(12) 0.0273(15) 0.0306(16) -0.0003(12) 0.0027(10) -0.0023(11)
C5A 0.0197(12) 0.0273(15) 0.0264(16) -0.0009(12) 0.0001(10) -0.0020(10)
C6A 0.0279(14) 0.0318(16) 0.0332(17) -0.0019(13) -0.0060(11) 0.0058(12)
C7A 0.0267(13) 0.0234(14) 0.0261(15) 0.0038(11) -0.0007(10) -0.0025(10)
C8A 0.0266(13) 0.0269(15) 0.0323(17) 0.0026(13) 0.0024(11) 0.0014(11)
C9A 0.0369(15) 0.0275(16) 0.0309(17) 0.0002(13) 0.0041(12) -0.0013(12)
C10A 0.0405(16) 0.0302(16) 0.0283(17) 0.0025(13) -0.0050(12) -0.0088(12)
C11A 0.0301(14) 0.0313(16) 0.0328(17) 0.0050(13) -0.0045(12) -0.0023(12)
C12A 0.0279(14) 0.0264(15) 0.0333(17) 0.0015(13) -0.0047(11) 0.0018(11)
C13A 0.0208(12) 0.0267(15) 0.0189(14) -0.0024(11) -0.0045(10) -0.0006(10)
C14A 0.0187(12) 0.0266(15) 0.0204(14) -0.0002(11) -0.0014(9) -0.0021(10)
C15A 0.0248(13) 0.0252(14) 0.0215(15) 0.0003(12) -0.0046(10) -0.0013(11)
C16A 0.0198(12) 0.0284(15) 0.0218(14) -0.0019(12) -0.0011(10) 0.0020(10)
C17A 0.0230(12) 0.0281(15) 0.0234(15) -0.0023(12) -0.0016(10) -0.0014(11)
C18A 0.0236(12) 0.0259(15) 0.0233(15) 0.0021(12) -0.0005(10) -0.0030(11)

loop_
_atom_type_symbol
_atom_type_description
_atom_type_scat_dispersion_real
_atom_type_scat_dispersion_imag
_atom_type_scat_source
C C 0.0181 0.0091 'International Tables Vol C Tables 4.2.6.8 and 6.1.1.4'
H H 0.0000 0.0000 'International Tables Vol C Tables 4.2.6.8 and 6.1.1.4'
N N 0.0311 0.0180 'International Tables Vol C Tables 4.2.6.8 and 6.1.1.4'
O O 0.0492 0.0322 'International Tables Vol C Tables 4.2.6.8 and 6.1.1.4'

loop_
_geom_angle_atom_site_label_1
_geom_angle_atom_site_label_2
_geom_angle_atom_site_label_3
_geom_angle
_geom_angle_site_symmetry_1
_geom_angle_site_symmetry_3
_geom_angle_publ_flag
C1 N1 C4 112.8(2) . . ?
C1 N1 C7 126.3(2) . . ?
C7 N1 C4 120.8(2) . . ?
C5 N2 N3 115.8(2) . . ?
C13 N3 N2 118.3(2) . . ?
O2 N4 C14 118.4(2) . . ?
O3 N4 O2 122.2(2) . . ?
O3 N4 C14 119.4(2) . . ?
O4 N5 O5 123.8(2) . . ?
O4 N5 C16 118.3(2) . . ?
O5 N5 C16 117.9(2) . . ?
O1 C1 N1 126.8(3) . . ?
O1 C1 C2 125.2(3) . . ?
N1 C1 C2 108.1(2) . . ?
C3 C2 C1 102.3(2) . . ?
C5 C2 C1 106.8(2) . . ?
C5 C2 C3 109.4(2) . . ?
C5 C2 C6 112.7(2) . . ?
C6 C2 C1 110.8(2) . . ?
C6 C2 C3 114.1(3) . . ?
C4 C3 C2 104.6(2) . . ?
N1 C4 C3 103.3(2) . . ?
N2 C5 C2 120.5(3) . . ?
C8 C7 N1 121.4(3) . . ?
C8 C7 C12 119.6(3) . . ?
C12 C7 N1 118.9(3) . . ?
C9 C8 C7 119.2(3) . . ?
C10 C9 C8 121.0(3) . . ?
C11 C10 C9 119.4(3) . . ?
C12 C11 C10 120.5(3) . . ?
C11 C12 C7 120.3(3) . . ?
N3 C13 C14 123.9(2) . . ?
N3 C13 C18 119.3(3) . . ?
C14 C13 C18 116.8(2) . . ?
C13 C14 N4 122.3(2) . . ?
C15 C14 N4 115.9(2) . . ?
C15 C14 C13 121.8(2) . . ?
C16 C15 C14 118.5(3) . . ?
C15 C16 N5 118.6(3) . . ?
C15 C16 C17 121.9(2) . . ?
C17 C16 N5 119.5(2) . . ?
C18 C17 C16 119.6(3) . . ?
C17 C18 C13 121.3(3) . . ?
C1A N1A C4A 113.1(2) . . ?
C1A N1A C7A 125.7(2) . . ?
C7A N1A C4A 121.2(2) . . ?
C5A N2A N3A 116.0(2) . . ?
C13A N3A N2A 119.0(2) . . ?
O2A N4A C14A 118.4(2) . . ?
O3A N4A O2A 122.5(2) . . ?
O3A N4A C14A 119.0(2) . . ?
O4A N5A O5A 123.4(2) . . ?
O4A N5A C16A 118.4(2) . . ?
O5A N5A C16A 118.2(2) . . ?
O1A C1A N1A 127.1(3) . . ?
O1A C1A C2A 125.3(2) . . ?
N1A C1A C2A 107.6(2) . . ?
C3A C2A C1A 102.2(2) . . ?
C5A C2A C1A 107.4(2) . . ?
C5A C2A C3A 113.0(2) . . ?
C5A C2A C6A 109.3(2) . . ?
C6A C2A C1A 109.5(2) . . ?
C6A C2A C3A 115.0(2) . . ?
C4A C3A C2A 103.7(2) . . ?
N1A C4A C3A 103.0(2) . . ?
N2A C5A C2A 121.2(3) . . ?
C8A C7A N1A 121.6(2) . . ?
C8A C7A C12A 119.8(3) . . ?
C12A C7A N1A 118.4(3) . . ?
C9A C8A C7A 119.6(3) . . ?
C8A C9A C10A 120.5(3) . . ?
C11A C10A C9A 119.4(3) . . ?
C10A C11A C12A 120.6(3) . . ?
C11A C12A C7A 120.0(3) . . ?
N3A C13A C14A 124.1(2) . . ?
N3A C13A C18A 119.6(2) . . ?
C14A C13A C18A 116.3(2) . . ?
C13A C14A N4A 122.1(2) . . ?
C15A C14A N4A 115.8(2) . . ?
C15A C14A C13A 122.1(2) . . ?
C16A C15A C14A 118.7(3) . . ?
C15A C16A N5A 119.1(3) . . ?
C15A C16A C17A 121.6(3) . . ?
C17A C16A N5A 119.3(2) . . ?
C18A C17A C16A 119.7(3) . . ?
C17A C18A C13A 121.6(3) . . ?

loop_
_geom_bond_atom_site_label_1
_geom_bond_atom_site_label_2
_geom_bond_distance
_geom_bond_site_symmetry_2
_geom_bond_publ_flag
O1 C1 1.220(4) . ?
O2 N4 1.251(3) . ?
O3 N4 1.217(3) . ?
O4 N5 1.221(3) . ?
O5 N5 1.238(3) . ?
N1 C1 1.368(3) . ?
N1 C4 1.470(4) . ?
N1 C7 1.418(4) . ?
N2 N3 1.387(3) . ?
N2 C5 1.275(4) . ?
N3 C13 1.356(3) . ?
N4 C14 1.447(3) . ?
N5 C16 1.460(3) . ?
C1 C2 1.541(4) . ?
C2 C3 1.538(4) . ?
C2 C5 1.496(4) . ?
C2 C6 1.524(4) . ?
C3 C4 1.518(4) . ?
C7 C8 1.395(4) . ?
C7 C12 1.395(4) . ?
C8 C9 1.391(5) . ?
C9 C10 1.385(5) . ?
C10 C11 1.383(5) . ?
C11 C12 1.381(4) . ?
C13 C14 1.418(4) . ?
C13 C18 1.423(4) . ?
C14 C15 1.397(4) . ?
C15 C16 1.374(4) . ?
C16 C17 1.393(4) . ?
C17 C18 1.373(4) . ?
O1A C1A 1.217(4) . ?
O2A N4A 1.245(3) . ?
O3A N4A 1.223(3) . ?
O4A N5A 1.226(3) . ?
O5A N5A 1.235(3) . ?
N1A C1A 1.366(3) . ?
N1A C4A 1.469(4) . ?
N1A C7A 1.422(4) . ?
N2A N3A 1.381(3) . ?
N2A C5A 1.274(4) . ?
N3A C13A 1.357(3) . ?
N4A C14A 1.451(4) . ?
N5A C16A 1.461(3) . ?
C1A C2A 1.542(4) . ?
C2A C3A 1.537(4) . ?
C2A C5A 1.506(4) . ?
C2A C6A 1.528(4) . ?
C3A C4A 1.531(4) . ?
C7A C8A 1.391(4) . ?
C7A C12A 1.392(4) . ?
C8A C9A 1.388(4) . ?
C9A C10A 1.393(4) . ?
C10A C11A 1.379(5) . ?
C11A C12A 1.384(4) . ?
C13A C14A 1.416(4) . ?
C13A C18A 1.424(4) . ?
C14A C15A 1.395(4) . ?
C15A C16A 1.368(4) . ?
C16A C17A 1.397(4) . ?
C17A C18A 1.366(4) . ?
